data_7201492
loop_
_publ_author_name
'Fu, Xiao-Fei'
'Yue, Yan-Feng'
'Guo, Rui'
'Li, Le-Le'
'Sun, Wei'
'Fang, Chen-Jie'
'Xu, Chun-Hu'
'Yan, Chun-Hua'

_publ_section_title
;
 An enhanced fluorescence in a tunable face-to-face \p&#x22EF;\p
 stacking assembly directed by the H-bonding
;
_journal_issue 11
_journal_name_full CrystEngComm
_journal_page_first 2268
_journal_paper_doi 10.1039/b910263a
_journal_volume 11
_journal_year 2009
_space_group_IT_number 1
_symmetry_cell_setting triclinic
_symmetry_Int_Tables_number 1
_symmetry_space_group_name_Hall 'P 1'
_symmetry_space_group_name_H-M 'P 1'
_audit_creation_date 2008-03-16
_audit_creation_method 'Materials Studio'
_cell_angle_alpha 60.0000
_cell_angle_beta 60.0000
_cell_angle_gamma 60.0000
_cell_length_a 32.1539
_cell_length_b 32.1539
_cell_length_c 32.1539
_cell_volume 23506.392
_cod_data_source_file ZIF-20.cif
_cod_data_source_block LTA
_cod_original_sg_symbol_H-M P1
_cod_database_code 7201492

loop_
_symmetry_equiv_pos_as_xyz
x,y,z

loop_
_atom_site_label
_atom_site_type_symbol
_atom_site_fract_x
_atom_site_fract_y
_atom_site_fract_z
_atom_site_U_iso_or_equiv
_atom_site_adp_type
_atom_site_occupancy
C1 C 0.03826 0.18635 0.40911 0.00000 Uiso 1.00
H2 H 0.06420 0.19438 0.41362 0.00000 Uiso 1.00
C3 C 0.86308 0.16718 0.55592 0.00000 Uiso 1.00
H4 H 0.85356 0.20725 0.53449 0.00000 Uiso 1.00
C5 C 0.92015 0.22177 0.59357 0.00000 Uiso 1.00
H6 H 0.89990 0.19563 0.62265 0.00000 Uiso 1.00
C7 C 0.04788 0.09066 0.58708 0.00000 Uiso 1.00
H8 H 0.02862 0.11479 0.60991 0.00000 Uiso 1.00
N9 N 0.99731 0.17312 0.44964 0.00000 Uiso 1.00
N10 N 0.91200 0.13718 0.55676 0.00000 Uiso 1.00
N11 N 0.95188 0.21606 0.54665 0.00000 Uiso 1.00
N12 N 0.03104 0.10061 0.55008 0.00000 Uiso 1.00
Zn13 Zn 0.97372 0.15793 0.52521 0.00000 Uiso 1.00
C14 C 0.18634 0.03827 0.36631 0.00000 Uiso 1.00
H15 H 0.19437 0.06421 0.32784 0.00000 Uiso 1.00
C16 C 0.16718 0.86307 0.41384 0.00000 Uiso 1.00
H17 H 0.20726 0.85355 0.40470 0.00000 Uiso 1.00
C18 C 0.22179 0.92012 0.26454 0.00000 Uiso 1.00
H19 H 0.19566 0.89985 0.28187 0.00000 Uiso 1.00
C20 C 0.09066 0.04787 0.27439 0.00000 Uiso 1.00
H21 H 0.11480 0.02861 0.24670 0.00000 Uiso 1.00
N22 N 0.17310 0.99731 0.37996 0.00000 Uiso 1.00
N23 N 0.13718 0.91199 0.39406 0.00000 Uiso 1.00
N24 N 0.21607 0.95187 0.28543 0.00000 Uiso 1.00
N25 N 0.10060 0.03102 0.31831 0.00000 Uiso 1.00
Zn26 Zn 0.15793 0.97372 0.34316 0.00000 Uiso 1.00
C27 C 0.40909 0.36629 0.03829 0.00000 Uiso 1.00
H28 H 0.41360 0.32782 0.06422 0.00000 Uiso 1.00
C29 C 0.55593 0.41384 0.86308 0.00000 Uiso 1.00
H30 H 0.53450 0.40471 0.85355 0.00000 Uiso 1.00
C31 C 0.59357 0.26453 0.92015 0.00000 Uiso 1.00
H32 H 0.62264 0.28185 0.89989 0.00000 Uiso 1.00
C33 C 0.58707 0.27441 0.04787 0.00000 Uiso 1.00
H34 H 0.60990 0.24672 0.02860 0.00000 Uiso 1.00
N35 N 0.44962 0.37994 0.99732 0.00000 Uiso 1.00
N36 N 0.55677 0.39407 0.91199 0.00000 Uiso 1.00
N37 N 0.54665 0.28543 0.95187 0.00000 Uiso 1.00
N38 N 0.55007 0.31832 0.03102 0.00000 Uiso 1.00
Zn39 Zn 0.52521 0.34314 0.97372 0.00000 Uiso 1.00
C40 C 0.36629 0.40909 0.18635 0.00000 Uiso 1.00
H41 H 0.32781 0.41360 0.19439 0.00000 Uiso 1.00
C42 C 0.41385 0.55591 0.16718 0.00000 Uiso 1.00
H43 H 0.40473 0.53449 0.20726 0.00000 Uiso 1.00
C44 C 0.26454 0.59357 0.22179 0.00000 Uiso 1.00
H45 H 0.28186 0.62264 0.19565 0.00000 Uiso 1.00
C46 C 0.27444 0.58708 0.09064 0.00000 Uiso 1.00
H47 H 0.24675 0.60991 0.11477 0.00000 Uiso 1.00
N48 N 0.37995 0.44962 0.17312 0.00000 Uiso 1.00
N49 N 0.39408 0.55675 0.13719 0.00000 Uiso 1.00
N50 N 0.28544 0.54665 0.21607 0.00000 Uiso 1.00
N51 N 0.31835 0.55008 0.10059 0.00000 Uiso 1.00
Zn52 Zn 0.34316 0.52521 0.15793 0.00000 Uiso 1.00
C53 C 0.40911 0.03826 0.18635 0.00000 Uiso 1.00
H54 H 0.41362 0.06419 0.19438 0.00000 Uiso 1.00
C55 C 0.55592 0.86307 0.16717 0.00000 Uiso 1.00
H56 H 0.53448 0.85354 0.20724 0.00000 Uiso 1.00
C57 C 0.59358 0.92015 0.22177 0.00000 Uiso 1.00
H58 H 0.62266 0.89990 0.19562 0.00000 Uiso 1.00
C59 C 0.58709 0.04787 0.09066 0.00000 Uiso 1.00
H60 H 0.60992 0.02860 0.11479 0.00000 Uiso 1.00
N61 N 0.44964 0.99730 0.17312 0.00000 Uiso 1.00
N62 N 0.55675 0.91199 0.13718 0.00000 Uiso 1.00
N63 N 0.54666 0.95188 0.21605 0.00000 Uiso 1.00
N64 N 0.55009 0.03102 0.10060 0.00000 Uiso 1.00
Zn65 Zn 0.52521 0.97371 0.15793 0.00000 Uiso 1.00
C66 C 0.36631 0.18634 0.03827 0.00000 Uiso 1.00
H67 H 0.32784 0.19436 0.06421 0.00000 Uiso 1.00
C68 C 0.41384 0.16718 0.86307 0.00000 Uiso 1.00
H69 H 0.40471 0.20726 0.85355 0.00000 Uiso 1.00
C70 C 0.26454 0.22178 0.92013 0.00000 Uiso 1.00
H71 H 0.28187 0.19565 0.89986 0.00000 Uiso 1.00
C72 C 0.27442 0.09064 0.04786 0.00000 Uiso 1.00
H73 H 0.24673 0.11477 0.02860 0.00000 Uiso 1.00
N74 N 0.37996 0.17310 0.99731 0.00000 Uiso 1.00
N75 N 0.39407 0.13719 0.91198 0.00000 Uiso 1.00
N76 N 0.28543 0.21606 0.95187 0.00000 Uiso 1.00
N77 N 0.31833 0.10058 0.03101 0.00000 Uiso 1.00
Zn78 Zn 0.34316 0.15792 0.97372 0.00000 Uiso 1.00
C79 C 0.03829 0.40909 0.36629 0.00000 Uiso 1.00
H80 H 0.06423 0.41360 0.32782 0.00000 Uiso 1.00
C81 C 0.86308 0.55592 0.41384 0.00000 Uiso 1.00
H82 H 0.85356 0.53448 0.40471 0.00000 Uiso 1.00
C83 C 0.92015 0.59357 0.26453 0.00000 Uiso 1.00
H84 H 0.89989 0.62264 0.28185 0.00000 Uiso 1.00
C85 C 0.04787 0.58707 0.27442 0.00000 Uiso 1.00
H86 H 0.02861 0.60990 0.24672 0.00000 Uiso 1.00
N87 N 0.99733 0.44962 0.37994 0.00000 Uiso 1.00
N88 N 0.91199 0.55676 0.39407 0.00000 Uiso 1.00
N89 N 0.95188 0.54664 0.28543 0.00000 Uiso 1.00
N90 N 0.03102 0.55007 0.31833 0.00000 Uiso 1.00
Zn91 Zn 0.97372 0.52522 0.34314 0.00000 Uiso 1.00
C92 C 0.18635 0.36629 0.40909 0.00000 Uiso 1.00
H93 H 0.19439 0.32781 0.41360 0.00000 Uiso 1.00
C94 C 0.16718 0.41384 0.55591 0.00000 Uiso 1.00
H95 H 0.20726 0.40472 0.53449 0.00000 Uiso 1.00
C96 C 0.22180 0.26454 0.59356 0.00000 Uiso 1.00
H97 H 0.19566 0.28186 0.62264 0.00000 Uiso 1.00
C98 C 0.09066 0.27441 0.58707 0.00000 Uiso 1.00
H99 H 0.11480 0.24672 0.60989 0.00000 Uiso 1.00
N100 N 0.17312 0.37995 0.44962 0.00000 Uiso 1.00
N101 N 0.13719 0.39408 0.55675 0.00000 Uiso 1.00
N102 N 0.21608 0.28543 0.54665 0.00000 Uiso 1.00
N103 N 0.10060 0.31832 0.55007 0.00000 Uiso 1.00
Zn104 Zn 0.15793 0.34315 0.52522 0.00000 Uiso 1.00
C105 C 0.18635 0.40911 0.03826 0.00000 Uiso 1.00
H106 H 0.19438 0.41362 0.06419 0.00000 Uiso 1.00
C107 C 0.16718 0.55592 0.86307 0.00000 Uiso 1.00
H108 H 0.20726 0.53449 0.85355 0.00000 Uiso 1.00
C109 C 0.22178 0.59357 0.92015 0.00000 Uiso 1.00
H110 H 0.19564 0.62265 0.89990 0.00000 Uiso 1.00
C111 C 0.09067 0.58709 0.04787 0.00000 Uiso 1.00
H112 H 0.11480 0.60992 0.02860 0.00000 Uiso 1.00
N113 N 0.17312 0.44964 0.99730 0.00000 Uiso 1.00
N114 N 0.13719 0.55676 0.91199 0.00000 Uiso 1.00
N115 N 0.21606 0.54665 0.95188 0.00000 Uiso 1.00
N116 N 0.10061 0.55008 0.03103 0.00000 Uiso 1.00
Zn117 Zn 0.15794 0.52521 0.97372 0.00000 Uiso 1.00
C118 C 0.03827 0.36631 0.18634 0.00000 Uiso 1.00
H119 H 0.06421 0.32784 0.19437 0.00000 Uiso 1.00
C120 C 0.86308 0.41383 0.16718 0.00000 Uiso 1.00
H121 H 0.85356 0.40470 0.20726 0.00000 Uiso 1.00
C122 C 0.92012 0.26454 0.22179 0.00000 Uiso 1.00
H123 H 0.89985 0.28187 0.19566 0.00000 Uiso 1.00
C124 C 0.04788 0.27439 0.09066 0.00000 Uiso 1.00
H125 H 0.02862 0.24669 0.11480 0.00000 Uiso 1.00
N126 N 0.99732 0.37996 0.17310 0.00000 Uiso 1.00
N127 N 0.91199 0.39406 0.13718 0.00000 Uiso 1.00
N128 N 0.95186 0.28543 0.21607 0.00000 Uiso 1.00
N129 N 0.03102 0.31830 0.10060 0.00000 Uiso 1.00
Zn130 Zn 0.97372 0.34315 0.15793 0.00000 Uiso 1.00
C131 C 0.36629 0.03828 0.40909 0.00000 Uiso 1.00
H132 H 0.32782 0.06422 0.41360 0.00000 Uiso 1.00
C133 C 0.41385 0.86306 0.55592 0.00000 Uiso 1.00
H134 H 0.40472 0.85354 0.53449 0.00000 Uiso 1.00
C135 C 0.26452 0.92015 0.59357 0.00000 Uiso 1.00
H136 H 0.28185 0.89989 0.62264 0.00000 Uiso 1.00
C137 C 0.27444 0.04784 0.58709 0.00000 Uiso 1.00
H138 H 0.24676 0.02857 0.60992 0.00000 Uiso 1.00
N139 N 0.37995 0.99732 0.44962 0.00000 Uiso 1.00
N140 N 0.39408 0.91198 0.55676 0.00000 Uiso 1.00
N141 N 0.28543 0.95188 0.54665 0.00000 Uiso 1.00
N142 N 0.31835 0.03100 0.55009 0.00000 Uiso 1.00
Zn143 Zn 0.34315 0.97371 0.52521 0.00000 Uiso 1.00
C144 C 0.40909 0.18635 0.36629 0.00000 Uiso 1.00
H145 H 0.41360 0.19439 0.32781 0.00000 Uiso 1.00
C146 C 0.55592 0.16717 0.41384 0.00000 Uiso 1.00
H147 H 0.53449 0.20725 0.40471 0.00000 Uiso 1.00
C148 C 0.59357 0.22179 0.26454 0.00000 Uiso 1.00
H149 H 0.62264 0.19565 0.28186 0.00000 Uiso 1.00
C150 C 0.58707 0.09065 0.27441 0.00000 Uiso 1.00
H151 H 0.60989 0.11479 0.24671 0.00000 Uiso 1.00
N152 N 0.44963 0.17311 0.37994 0.00000 Uiso 1.00
N153 N 0.55676 0.13718 0.39407 0.00000 Uiso 1.00
N154 N 0.54665 0.21607 0.28544 0.00000 Uiso 1.00
N155 N 0.55007 0.10059 0.31832 0.00000 Uiso 1.00
Zn156 Zn 0.52522 0.15792 0.34315 0.00000 Uiso 1.00
C157 C 0.96173 0.81366 0.63370 0.00000 Uiso 1.00
H158 H 0.93579 0.80563 0.67217 0.00000 Uiso 1.00
C159 C 0.13694 0.83283 0.58617 0.00000 Uiso 1.00
H160 H 0.14647 0.79275 0.59531 0.00000 Uiso 1.00
C161 C 0.07987 0.77821 0.73546 0.00000 Uiso 1.00
H162 H 0.10014 0.80434 0.71814 0.00000 Uiso 1.00
C163 C 0.95214 0.90935 0.72559 0.00000 Uiso 1.00
H164 H 0.97139 0.88521 0.75329 0.00000 Uiso 1.00
N165 N 0.00268 0.82690 0.62004 0.00000 Uiso 1.00
N166 N 0.08802 0.86282 0.60594 0.00000 Uiso 1.00
N167 N 0.04813 0.78393 0.71457 0.00000 Uiso 1.00
N168 N 0.96901 0.89943 0.68167 0.00000 Uiso 1.00
Zn169 Zn 0.02628 0.84208 0.65684 0.00000 Uiso 1.00
C170 C 0.81366 0.96174 0.59089 0.00000 Uiso 1.00
H171 H 0.80562 0.93581 0.58638 0.00000 Uiso 1.00
C172 C 0.83283 0.13694 0.44409 0.00000 Uiso 1.00
H173 H 0.79276 0.14646 0.46553 0.00000 Uiso 1.00
C174 C 0.77822 0.07986 0.40645 0.00000 Uiso 1.00
H175 H 0.80436 0.10012 0.37737 0.00000 Uiso 1.00
C176 C 0.90935 0.95214 0.41291 0.00000 Uiso 1.00
H177 H 0.88522 0.97140 0.39009 0.00000 Uiso 1.00
N178 N 0.82689 0.00269 0.55037 0.00000 Uiso 1.00
N179 N 0.86282 0.08802 0.44325 0.00000 Uiso 1.00
N180 N 0.78395 0.04812 0.45336 0.00000 Uiso 1.00
N181 N 0.89942 0.96900 0.44990 0.00000 Uiso 1.00
Zn182 Zn 0.84208 0.02629 0.47479 0.00000 Uiso 1.00
C183 C 0.59091 0.63371 0.81365 0.00000 Uiso 1.00
H184 H 0.58640 0.67219 0.80561 0.00000 Uiso 1.00
C185 C 0.44409 0.58615 0.83283 0.00000 Uiso 1.00
H186 H 0.46552 0.59528 0.79275 0.00000 Uiso 1.00
C187 C 0.40644 0.73547 0.77821 0.00000 Uiso 1.00
H188 H 0.37737 0.71815 0.80435 0.00000 Uiso 1.00
C189 C 0.41293 0.72558 0.90934 0.00000 Uiso 1.00
H190 H 0.39012 0.75329 0.88520 0.00000 Uiso 1.00
N191 N 0.55038 0.62005 0.82689 0.00000 Uiso 1.00
N192 N 0.44325 0.60592 0.86281 0.00000 Uiso 1.00
N193 N 0.45336 0.71457 0.78393 0.00000 Uiso 1.00
N194 N 0.44992 0.68167 0.89941 0.00000 Uiso 1.00
Zn195 Zn 0.47478 0.65685 0.84208 0.00000 Uiso 1.00
C196 C 0.63371 0.59091 0.96172 0.00000 Uiso 1.00
H197 H 0.67218 0.58640 0.93578 0.00000 Uiso 1.00
C198 C 0.58616 0.44408 0.13693 0.00000 Uiso 1.00
H199 H 0.59529 0.46551 0.14646 0.00000 Uiso 1.00
C200 C 0.73546 0.40645 0.07987 0.00000 Uiso 1.00
H201 H 0.71813 0.37739 0.10015 0.00000 Uiso 1.00
C202 C 0.72561 0.41295 0.95212 0.00000 Uiso 1.00
H203 H 0.75330 0.39012 0.97138 0.00000 Uiso 1.00
N204 N 0.62006 0.55038 0.00268 0.00000 Uiso 1.00
N205 N 0.60593 0.44324 0.08802 0.00000 Uiso 1.00
N206 N 0.71457 0.45337 0.04813 0.00000 Uiso 1.00
N207 N 0.68169 0.44992 0.96898 0.00000 Uiso 1.00
Zn208 Zn 0.65686 0.47479 0.02628 0.00000 Uiso 1.00
C209 C 0.59091 0.96172 0.63371 0.00000 Uiso 1.00
H210 H 0.58640 0.93578 0.67218 0.00000 Uiso 1.00
C211 C 0.44409 0.13693 0.58616 0.00000 Uiso 1.00
H212 H 0.46552 0.14646 0.59528 0.00000 Uiso 1.00
C213 C 0.40646 0.07986 0.73547 0.00000 Uiso 1.00
H214 H 0.37739 0.10014 0.71813 0.00000 Uiso 1.00
C215 C 0.41293 0.95214 0.72558 0.00000 Uiso 1.00
H216 H 0.39010 0.97140 0.75328 0.00000 Uiso 1.00
N217 N 0.55038 0.00268 0.62006 0.00000 Uiso 1.00
N218 N 0.44324 0.08802 0.60593 0.00000 Uiso 1.00
N219 N 0.45337 0.04812 0.71458 0.00000 Uiso 1.00
N220 N 0.44992 0.96900 0.68166 0.00000 Uiso 1.00
Zn221 Zn 0.47478 0.02629 0.65686 0.00000 Uiso 1.00
C222 C 0.63372 0.81366 0.59091 0.00000 Uiso 1.00
H223 H 0.67219 0.80562 0.58641 0.00000 Uiso 1.00
C224 C 0.58617 0.83283 0.44409 0.00000 Uiso 1.00
H225 H 0.59530 0.79275 0.46552 0.00000 Uiso 1.00
C226 C 0.73547 0.77821 0.40644 0.00000 Uiso 1.00
H227 H 0.71815 0.80435 0.37737 0.00000 Uiso 1.00
C228 C 0.72561 0.90933 0.41295 0.00000 Uiso 1.00
H229 H 0.75332 0.88519 0.39014 0.00000 Uiso 1.00
N230 N 0.62006 0.82690 0.55038 0.00000 Uiso 1.00
N231 N 0.60593 0.86283 0.44325 0.00000 Uiso 1.00
N232 N 0.71457 0.78393 0.45336 0.00000 Uiso 1.00
N233 N 0.68169 0.89940 0.44993 0.00000 Uiso 1.00
Zn234 Zn 0.65686 0.84208 0.47478 0.00000 Uiso 1.00
C235 C 0.96174 0.59089 0.81366 0.00000 Uiso 1.00
H236 H 0.93581 0.58638 0.80562 0.00000 Uiso 1.00
C237 C 0.13694 0.44409 0.83283 0.00000 Uiso 1.00
H238 H 0.14646 0.46553 0.79275 0.00000 Uiso 1.00
C239 C 0.07986 0.40645 0.77822 0.00000 Uiso 1.00
H240 H 0.10012 0.37737 0.80435 0.00000 Uiso 1.00
C241 C 0.95214 0.41291 0.90935 0.00000 Uiso 1.00
H242 H 0.97140 0.39009 0.88522 0.00000 Uiso 1.00
N243 N 0.00269 0.55037 0.82689 0.00000 Uiso 1.00
N244 N 0.08802 0.44325 0.86281 0.00000 Uiso 1.00
N245 N 0.04812 0.45336 0.78394 0.00000 Uiso 1.00
N246 N 0.96900 0.44990 0.89942 0.00000 Uiso 1.00
Zn247 Zn 0.02629 0.47478 0.84208 0.00000 Uiso 1.00
C248 C 0.81366 0.63370 0.96173 0.00000 Uiso 1.00
H249 H 0.80563 0.67217 0.93580 0.00000 Uiso 1.00
C250 C 0.83284 0.58617 0.13694 0.00000 Uiso 1.00
H251 H 0.79275 0.59530 0.14647 0.00000 Uiso 1.00
C252 C 0.77821 0.73546 0.07987 0.00000 Uiso 1.00
H253 H 0.80434 0.71814 0.10014 0.00000 Uiso 1.00
C254 C 0.90935 0.72559 0.95214 0.00000 Uiso 1.00
H255 H 0.88521 0.75329 0.97139 0.00000 Uiso 1.00
N256 N 0.82690 0.62004 0.00268 0.00000 Uiso 1.00
N257 N 0.86282 0.60594 0.08802 0.00000 Uiso 1.00
N258 N 0.78394 0.71457 0.04813 0.00000 Uiso 1.00
N259 N 0.89943 0.68167 0.96901 0.00000 Uiso 1.00
Zn260 Zn 0.84208 0.65684 0.02628 0.00000 Uiso 1.00
C261 C 0.81365 0.59091 0.63371 0.00000 Uiso 1.00
H262 H 0.80561 0.58640 0.67219 0.00000 Uiso 1.00
C263 C 0.83283 0.44408 0.58615 0.00000 Uiso 1.00
H264 H 0.79275 0.46551 0.59528 0.00000 Uiso 1.00
C265 C 0.77822 0.40644 0.73547 0.00000 Uiso 1.00
H266 H 0.80435 0.37737 0.71815 0.00000 Uiso 1.00
C267 C 0.90935 0.41293 0.72558 0.00000 Uiso 1.00
H268 H 0.88521 0.39012 0.75329 0.00000 Uiso 1.00
N269 N 0.82689 0.55038 0.62006 0.00000 Uiso 1.00
N270 N 0.86282 0.44325 0.60592 0.00000 Uiso 1.00
N271 N 0.78393 0.45336 0.71457 0.00000 Uiso 1.00
N272 N 0.89942 0.44992 0.68167 0.00000 Uiso 1.00
Zn273 Zn 0.84208 0.47478 0.65685 0.00000 Uiso 1.00
C274 C 0.96171 0.63371 0.59091 0.00000 Uiso 1.00
H275 H 0.93578 0.67218 0.58640 0.00000 Uiso 1.00
C276 C 0.13694 0.58616 0.44408 0.00000 Uiso 1.00
H277 H 0.14646 0.59529 0.46552 0.00000 Uiso 1.00
C278 C 0.07987 0.73546 0.40645 0.00000 Uiso 1.00
H279 H 0.10014 0.71813 0.37739 0.00000 Uiso 1.00
C280 C 0.95214 0.72558 0.41293 0.00000 Uiso 1.00
H281 H 0.97140 0.75327 0.39010 0.00000 Uiso 1.00
N282 N 0.00268 0.62006 0.55038 0.00000 Uiso 1.00
N283 N 0.08802 0.60593 0.44324 0.00000 Uiso 1.00
N284 N 0.04812 0.71458 0.45337 0.00000 Uiso 1.00
N285 N 0.96900 0.68166 0.44992 0.00000 Uiso 1.00
Zn286 Zn 0.02629 0.65685 0.47479 0.00000 Uiso 1.00
C287 C 0.63370 0.96173 0.81367 0.00000 Uiso 1.00
H288 H 0.67217 0.93579 0.80564 0.00000 Uiso 1.00
C289 C 0.58618 0.13693 0.83283 0.00000 Uiso 1.00
H290 H 0.59531 0.14646 0.79275 0.00000 Uiso 1.00
C291 C 0.73546 0.07988 0.77821 0.00000 Uiso 1.00
H292 H 0.71814 0.10014 0.80434 0.00000 Uiso 1.00
C293 C 0.72560 0.95214 0.90935 0.00000 Uiso 1.00
H294 H 0.75330 0.97140 0.88522 0.00000 Uiso 1.00
N295 N 0.62005 0.00268 0.82691 0.00000 Uiso 1.00
N296 N 0.60594 0.08802 0.86282 0.00000 Uiso 1.00
N297 N 0.71457 0.04813 0.78393 0.00000 Uiso 1.00
N298 N 0.68168 0.96901 0.89943 0.00000 Uiso 1.00
Zn299 Zn 0.65685 0.02629 0.84208 0.00000 Uiso 1.00
C300 C 0.59089 0.81366 0.96174 0.00000 Uiso 1.00
H301 H 0.58638 0.80562 0.93581 0.00000 Uiso 1.00
C302 C 0.44410 0.83282 0.13694 0.00000 Uiso 1.00
H303 H 0.46554 0.79274 0.14646 0.00000 Uiso 1.00
C304 C 0.40645 0.77822 0.07986 0.00000 Uiso 1.00
H305 H 0.37738 0.80435 0.10012 0.00000 Uiso 1.00
C306 C 0.41292 0.90935 0.95214 0.00000 Uiso 1.00
H307 H 0.39009 0.88522 0.97140 0.00000 Uiso 1.00
N308 N 0.55037 0.82689 0.00269 0.00000 Uiso 1.00
N309 N 0.44326 0.86281 0.08802 0.00000 Uiso 1.00
N310 N 0.45336 0.78394 0.04812 0.00000 Uiso 1.00
N311 N 0.44990 0.89942 0.96900 0.00000 Uiso 1.00
Zn312 Zn 0.47479 0.84208 0.02629 0.00000 Uiso 1.00
C313 C 0.96174 0.81366 0.59090 0.00000 Uiso 1.00
H314 H 0.93581 0.80562 0.58638 0.00000 Uiso 1.00
C315 C 0.13694 0.83283 0.44409 0.00000 Uiso 1.00
H316 H 0.14646 0.79275 0.46553 0.00000 Uiso 1.00
C317 C 0.07986 0.77822 0.40645 0.00000 Uiso 1.00
H318 H 0.10012 0.80435 0.37737 0.00000 Uiso 1.00
C319 C 0.95214 0.90935 0.41291 0.00000 Uiso 1.00
H320 H 0.97140 0.88522 0.39009 0.00000 Uiso 1.00
N321 N 0.00269 0.82689 0.55037 0.00000 Uiso 1.00
N322 N 0.08802 0.86281 0.44325 0.00000 Uiso 1.00
N323 N 0.04812 0.78394 0.45336 0.00000 Uiso 1.00
N324 N 0.96900 0.89942 0.44990 0.00000 Uiso 1.00
Zn325 Zn 0.02629 0.84208 0.47478 0.00000 Uiso 1.00
C326 C 0.81366 0.96173 0.63370 0.00000 Uiso 1.00
H327 H 0.80563 0.93580 0.67217 0.00000 Uiso 1.00
C328 C 0.83283 0.13694 0.58617 0.00000 Uiso 1.00
H329 H 0.79275 0.14647 0.59531 0.00000 Uiso 1.00
C330 C 0.77821 0.07988 0.73546 0.00000 Uiso 1.00
H331 H 0.80434 0.10014 0.71814 0.00000 Uiso 1.00
C332 C 0.90935 0.95214 0.72559 0.00000 Uiso 1.00
H333 H 0.88521 0.97139 0.75329 0.00000 Uiso 1.00
N334 N 0.82690 0.00268 0.62004 0.00000 Uiso 1.00
N335 N 0.86282 0.08802 0.60594 0.00000 Uiso 1.00
N336 N 0.78393 0.04813 0.71457 0.00000 Uiso 1.00
N337 N 0.89943 0.96900 0.68167 0.00000 Uiso 1.00
Zn338 Zn 0.84208 0.02629 0.65685 0.00000 Uiso 1.00
C339 C 0.59091 0.63371 0.96171 0.00000 Uiso 1.00
H340 H 0.58640 0.67218 0.93578 0.00000 Uiso 1.00
C341 C 0.44409 0.58616 0.13693 0.00000 Uiso 1.00
H342 H 0.46552 0.59529 0.14646 0.00000 Uiso 1.00
C343 C 0.40646 0.73547 0.07986 0.00000 Uiso 1.00
H344 H 0.37739 0.71813 0.10014 0.00000 Uiso 1.00
C345 C 0.41293 0.72558 0.95214 0.00000 Uiso 1.00
H346 H 0.39010 0.75327 0.97140 0.00000 Uiso 1.00
N347 N 0.55038 0.62006 0.00268 0.00000 Uiso 1.00
N348 N 0.44324 0.60593 0.08802 0.00000 Uiso 1.00
N349 N 0.45337 0.71458 0.04812 0.00000 Uiso 1.00
N350 N 0.44992 0.68166 0.96900 0.00000 Uiso 1.00
Zn351 Zn 0.47479 0.65685 0.02628 0.00000 Uiso 1.00
C352 C 0.63371 0.59091 0.81366 0.00000 Uiso 1.00
H353 H 0.67219 0.58641 0.80561 0.00000 Uiso 1.00
C354 C 0.58617 0.44408 0.83284 0.00000 Uiso 1.00
H355 H 0.59530 0.46551 0.79276 0.00000 Uiso 1.00
C356 C 0.73547 0.40644 0.77821 0.00000 Uiso 1.00
H357 H 0.71815 0.37737 0.80435 0.00000 Uiso 1.00
C358 C 0.72561 0.41295 0.90933 0.00000 Uiso 1.00
H359 H 0.75332 0.39014 0.88518 0.00000 Uiso 1.00
N360 N 0.62006 0.55038 0.82690 0.00000 Uiso 1.00
N361 N 0.60593 0.44324 0.86283 0.00000 Uiso 1.00
N362 N 0.71457 0.45336 0.78393 0.00000 Uiso 1.00
N363 N 0.68170 0.44993 0.89940 0.00000 Uiso 1.00
Zn364 Zn 0.65686 0.47479 0.84208 0.00000 Uiso 1.00
C365 C 0.59090 0.96174 0.81366 0.00000 Uiso 1.00
H366 H 0.58638 0.93581 0.80562 0.00000 Uiso 1.00
C367 C 0.44409 0.13694 0.83283 0.00000 Uiso 1.00
H368 H 0.46553 0.14646 0.79275 0.00000 Uiso 1.00
C369 C 0.40645 0.07986 0.77822 0.00000 Uiso 1.00
H370 H 0.37738 0.10012 0.80435 0.00000 Uiso 1.00
C371 C 0.41292 0.95214 0.90935 0.00000 Uiso 1.00
H372 H 0.39009 0.97140 0.88522 0.00000 Uiso 1.00
N373 N 0.55037 0.00269 0.82689 0.00000 Uiso 1.00
N374 N 0.44326 0.08802 0.86281 0.00000 Uiso 1.00
N375 N 0.45336 0.04811 0.78394 0.00000 Uiso 1.00
N376 N 0.44990 0.96900 0.89942 0.00000 Uiso 1.00
Zn377 Zn 0.47478 0.02629 0.84208 0.00000 Uiso 1.00
C378 C 0.63370 0.81367 0.96172 0.00000 Uiso 1.00
H379 H 0.67217 0.80564 0.93579 0.00000 Uiso 1.00
C380 C 0.58617 0.83282 0.13693 0.00000 Uiso 1.00
H381 H 0.59531 0.79274 0.14645 0.00000 Uiso 1.00
C382 C 0.73547 0.77821 0.07987 0.00000 Uiso 1.00
H383 H 0.71814 0.80434 0.10014 0.00000 Uiso 1.00
C384 C 0.72560 0.90936 0.95214 0.00000 Uiso 1.00
H385 H 0.75331 0.88522 0.97139 0.00000 Uiso 1.00
N386 N 0.62005 0.82691 0.00267 0.00000 Uiso 1.00
N387 N 0.60594 0.86282 0.08801 0.00000 Uiso 1.00
N388 N 0.71458 0.78393 0.04813 0.00000 Uiso 1.00
N389 N 0.68169 0.89943 0.96900 0.00000 Uiso 1.00
Zn390 Zn 0.65685 0.84208 0.02628 0.00000 Uiso 1.00
C391 C 0.96171 0.59091 0.63371 0.00000 Uiso 1.00
H392 H 0.93578 0.58640 0.67218 0.00000 Uiso 1.00
C393 C 0.13694 0.44408 0.58616 0.00000 Uiso 1.00
H394 H 0.14646 0.46551 0.59529 0.00000 Uiso 1.00
C395 C 0.07987 0.40645 0.73547 0.00000 Uiso 1.00
H396 H 0.10014 0.37739 0.71813 0.00000 Uiso 1.00
C397 C 0.95214 0.41293 0.72558 0.00000 Uiso 1.00
H398 H 0.97140 0.39010 0.75327 0.00000 Uiso 1.00
N399 N 0.00268 0.55038 0.62006 0.00000 Uiso 1.00
N400 N 0.08802 0.44324 0.60593 0.00000 Uiso 1.00
N401 N 0.04812 0.45337 0.71458 0.00000 Uiso 1.00
N402 N 0.96900 0.44991 0.68166 0.00000 Uiso 1.00
Zn403 Zn 0.02629 0.47479 0.65685 0.00000 Uiso 1.00
C404 C 0.81365 0.63371 0.59091 0.00000 Uiso 1.00
H405 H 0.80561 0.67219 0.58640 0.00000 Uiso 1.00
C406 C 0.83283 0.58615 0.44408 0.00000 Uiso 1.00
H407 H 0.79275 0.59528 0.46551 0.00000 Uiso 1.00
C408 C 0.77822 0.73547 0.40644 0.00000 Uiso 1.00
H409 H 0.80435 0.71815 0.37737 0.00000 Uiso 1.00
C410 C 0.90935 0.72558 0.41293 0.00000 Uiso 1.00
H411 H 0.88521 0.75329 0.39012 0.00000 Uiso 1.00
N412 N 0.82689 0.62006 0.55038 0.00000 Uiso 1.00
N413 N 0.86282 0.60592 0.44325 0.00000 Uiso 1.00
N414 N 0.78393 0.71457 0.45336 0.00000 Uiso 1.00
N415 N 0.89942 0.68167 0.44992 0.00000 Uiso 1.00
Zn416 Zn 0.84208 0.65685 0.47478 0.00000 Uiso 1.00
C417 C 0.81366 0.59089 0.96174 0.00000 Uiso 1.00
H418 H 0.80562 0.58638 0.93581 0.00000 Uiso 1.00
C419 C 0.83283 0.44409 0.13694 0.00000 Uiso 1.00
H420 H 0.79276 0.46553 0.14647 0.00000 Uiso 1.00
C421 C 0.77822 0.40645 0.07987 0.00000 Uiso 1.00
H422 H 0.80436 0.37737 0.10012 0.00000 Uiso 1.00
C423 C 0.90935 0.41291 0.95214 0.00000 Uiso 1.00
H424 H 0.88522 0.39009 0.97140 0.00000 Uiso 1.00
N425 N 0.82689 0.55037 0.00270 0.00000 Uiso 1.00
N426 N 0.86282 0.44325 0.08802 0.00000 Uiso 1.00
N427 N 0.78395 0.45336 0.04812 0.00000 Uiso 1.00
N428 N 0.89942 0.44990 0.96900 0.00000 Uiso 1.00
Zn429 Zn 0.84208 0.47479 0.02629 0.00000 Uiso 1.00
C430 C 0.96173 0.63370 0.81366 0.00000 Uiso 1.00
H431 H 0.93579 0.67217 0.80563 0.00000 Uiso 1.00
C432 C 0.13694 0.58617 0.83283 0.00000 Uiso 1.00
H433 H 0.14647 0.59531 0.79275 0.00000 Uiso 1.00
C434 C 0.07988 0.73546 0.77821 0.00000 Uiso 1.00
H435 H 0.10014 0.71814 0.80434 0.00000 Uiso 1.00
C436 C 0.95214 0.72559 0.90935 0.00000 Uiso 1.00
H437 H 0.97139 0.75329 0.88521 0.00000 Uiso 1.00
N438 N 0.00268 0.62004 0.82690 0.00000 Uiso 1.00
N439 N 0.08802 0.60594 0.86282 0.00000 Uiso 1.00
N440 N 0.04813 0.71457 0.78393 0.00000 Uiso 1.00
N441 N 0.96901 0.68167 0.89943 0.00000 Uiso 1.00
Zn442 Zn 0.02629 0.65684 0.84208 0.00000 Uiso 1.00
C443 C 0.63371 0.96172 0.59091 0.00000 Uiso 1.00
H444 H 0.67218 0.93578 0.58640 0.00000 Uiso 1.00
C445 C 0.58616 0.13693 0.44408 0.00000 Uiso 1.00
H446 H 0.59529 0.14646 0.46550 0.00000 Uiso 1.00
C447 C 0.73546 0.07987 0.40645 0.00000 Uiso 1.00
H448 H 0.71813 0.10015 0.37739 0.00000 Uiso 1.00
C449 C 0.72561 0.95212 0.41295 0.00000 Uiso 1.00
H450 H 0.75330 0.97138 0.39012 0.00000 Uiso 1.00
N451 N 0.62006 0.00268 0.55038 0.00000 Uiso 1.00
N452 N 0.60593 0.08802 0.44324 0.00000 Uiso 1.00
N453 N 0.71457 0.04813 0.45337 0.00000 Uiso 1.00
N454 N 0.68169 0.96899 0.44992 0.00000 Uiso 1.00
Zn455 Zn 0.65686 0.02628 0.47479 0.00000 Uiso 1.00
C456 C 0.59091 0.81366 0.63372 0.00000 Uiso 1.00
H457 H 0.58640 0.80561 0.67219 0.00000 Uiso 1.00
C458 C 0.44410 0.83282 0.58615 0.00000 Uiso 1.00
H459 H 0.46553 0.79274 0.59528 0.00000 Uiso 1.00
C460 C 0.40644 0.77821 0.73547 0.00000 Uiso 1.00
H461 H 0.37737 0.80435 0.71815 0.00000 Uiso 1.00
C462 C 0.41294 0.90934 0.72558 0.00000 Uiso 1.00
H463 H 0.39012 0.88520 0.75329 0.00000 Uiso 1.00
N464 N 0.55038 0.82689 0.62006 0.00000 Uiso 1.00
N465 N 0.44326 0.86281 0.60592 0.00000 Uiso 1.00
N466 N 0.45336 0.78393 0.71457 0.00000 Uiso 1.00
N467 N 0.44992 0.89941 0.68167 0.00000 Uiso 1.00
Zn468 Zn 0.47478 0.84208 0.65685 0.00000 Uiso 1.00
C469 C 0.03827 0.18634 0.36631 0.00000 Uiso 1.00
H470 H 0.06421 0.19437 0.32784 0.00000 Uiso 1.00
C471 C 0.86308 0.16718 0.41384 0.00000 Uiso 1.00
H472 H 0.85356 0.20726 0.40470 0.00000 Uiso 1.00
C473 C 0.92012 0.22179 0.26454 0.00000 Uiso 1.00
H474 H 0.89985 0.19566 0.28187 0.00000 Uiso 1.00
C475 C 0.04788 0.09066 0.27439 0.00000 Uiso 1.00
H476 H 0.02862 0.11480 0.24669 0.00000 Uiso 1.00
N477 N 0.99732 0.17310 0.37996 0.00000 Uiso 1.00
N478 N 0.91199 0.13718 0.39406 0.00000 Uiso 1.00
N479 N 0.95186 0.21607 0.28543 0.00000 Uiso 1.00
N480 N 0.03102 0.10060 0.31830 0.00000 Uiso 1.00
Zn481 Zn 0.97372 0.15793 0.34316 0.00000 Uiso 1.00
C482 C 0.18635 0.03826 0.40911 0.00000 Uiso 1.00
H483 H 0.19438 0.06419 0.41362 0.00000 Uiso 1.00
C484 C 0.16718 0.86307 0.55592 0.00000 Uiso 1.00
H485 H 0.20726 0.85355 0.53449 0.00000 Uiso 1.00
C486 C 0.22177 0.92015 0.59357 0.00000 Uiso 1.00
H487 H 0.19563 0.89990 0.62265 0.00000 Uiso 1.00
C488 C 0.09067 0.04787 0.58709 0.00000 Uiso 1.00
H489 H 0.11479 0.02861 0.60992 0.00000 Uiso 1.00
N490 N 0.17312 0.99730 0.44964 0.00000 Uiso 1.00
N491 N 0.13719 0.91199 0.55676 0.00000 Uiso 1.00
N492 N 0.21606 0.95188 0.54665 0.00000 Uiso 1.00
N493 N 0.10061 0.03103 0.55008 0.00000 Uiso 1.00
Zn494 Zn 0.15793 0.97371 0.52521 0.00000 Uiso 1.00
C495 C 0.40909 0.36629 0.18635 0.00000 Uiso 1.00
H496 H 0.41360 0.32781 0.19439 0.00000 Uiso 1.00
C497 C 0.55592 0.41384 0.16717 0.00000 Uiso 1.00
H498 H 0.53449 0.40472 0.20725 0.00000 Uiso 1.00
C499 C 0.59356 0.26454 0.22179 0.00000 Uiso 1.00
H500 H 0.62264 0.28186 0.19566 0.00000 Uiso 1.00
C501 C 0.58707 0.27441 0.09066 0.00000 Uiso 1.00
H502 H 0.60989 0.24671 0.11480 0.00000 Uiso 1.00
N503 N 0.44962 0.37995 0.17312 0.00000 Uiso 1.00
N504 N 0.55675 0.39408 0.13719 0.00000 Uiso 1.00
N505 N 0.54665 0.28544 0.21608 0.00000 Uiso 1.00
N506 N 0.55007 0.31832 0.10060 0.00000 Uiso 1.00
Zn507 Zn 0.52521 0.34315 0.15793 0.00000 Uiso 1.00
C508 C 0.36629 0.40909 0.03829 0.00000 Uiso 1.00
H509 H 0.32782 0.41360 0.06422 0.00000 Uiso 1.00
C510 C 0.41384 0.55591 0.86307 0.00000 Uiso 1.00
H511 H 0.40472 0.53448 0.85354 0.00000 Uiso 1.00
C512 C 0.26453 0.59356 0.92016 0.00000 Uiso 1.00
H513 H 0.28185 0.62263 0.89989 0.00000 Uiso 1.00
C514 C 0.27445 0.58709 0.04785 0.00000 Uiso 1.00
H515 H 0.24676 0.60992 0.02858 0.00000 Uiso 1.00
N516 N 0.37994 0.44962 0.99732 0.00000 Uiso 1.00
N517 N 0.39408 0.55676 0.91198 0.00000 Uiso 1.00
N518 N 0.28543 0.54664 0.95188 0.00000 Uiso 1.00
N519 N 0.31835 0.55008 0.03100 0.00000 Uiso 1.00
Zn520 Zn 0.34315 0.52522 0.97372 0.00000 Uiso 1.00
C521 C 0.40909 0.03828 0.36629 0.00000 Uiso 1.00
H522 H 0.41360 0.06422 0.32782 0.00000 Uiso 1.00
C523 C 0.55593 0.86307 0.41384 0.00000 Uiso 1.00
H524 H 0.53450 0.85354 0.40472 0.00000 Uiso 1.00
C525 C 0.59357 0.92014 0.26452 0.00000 Uiso 1.00
H526 H 0.62264 0.89988 0.28185 0.00000 Uiso 1.00
C527 C 0.58707 0.04786 0.27441 0.00000 Uiso 1.00
H528 H 0.60990 0.02859 0.24672 0.00000 Uiso 1.00
N529 N 0.44962 0.99731 0.37994 0.00000 Uiso 1.00
N530 N 0.55677 0.91199 0.39407 0.00000 Uiso 1.00
N531 N 0.54664 0.95187 0.28543 0.00000 Uiso 1.00
N532 N 0.55007 0.03101 0.31832 0.00000 Uiso 1.00
Zn533 Zn 0.52521 0.97371 0.34315 0.00000 Uiso 1.00
C534 C 0.36629 0.18635 0.40909 0.00000 Uiso 1.00
H535 H 0.32781 0.19439 0.41360 0.00000 Uiso 1.00
C536 C 0.41385 0.16718 0.55591 0.00000 Uiso 1.00
H537 H 0.40473 0.20725 0.53448 0.00000 Uiso 1.00
C538 C 0.26454 0.22178 0.59357 0.00000 Uiso 1.00
H539 H 0.28186 0.19565 0.62264 0.00000 Uiso 1.00
C540 C 0.27444 0.09064 0.58708 0.00000 Uiso 1.00
H541 H 0.24674 0.11477 0.60991 0.00000 Uiso 1.00
N542 N 0.37995 0.17311 0.44962 0.00000 Uiso 1.00
N543 N 0.39408 0.13719 0.55675 0.00000 Uiso 1.00
N544 N 0.28544 0.21607 0.54665 0.00000 Uiso 1.00
N545 N 0.31834 0.10058 0.55008 0.00000 Uiso 1.00
Zn546 Zn 0.34316 0.15792 0.52522 0.00000 Uiso 1.00
C547 C 0.03826 0.40911 0.18635 0.00000 Uiso 1.00
H548 H 0.06419 0.41362 0.19438 0.00000 Uiso 1.00
C549 C 0.86308 0.55592 0.16718 0.00000 Uiso 1.00
H550 H 0.85356 0.53449 0.20725 0.00000 Uiso 1.00
C551 C 0.92015 0.59357 0.22177 0.00000 Uiso 1.00
H552 H 0.89990 0.62265 0.19563 0.00000 Uiso 1.00
C553 C 0.04788 0.58708 0.09066 0.00000 Uiso 1.00
H554 H 0.02862 0.60991 0.11479 0.00000 Uiso 1.00
N555 N 0.99731 0.44963 0.17312 0.00000 Uiso 1.00
N556 N 0.91200 0.55676 0.13718 0.00000 Uiso 1.00
N557 N 0.95188 0.54665 0.21606 0.00000 Uiso 1.00
N558 N 0.03104 0.55008 0.10061 0.00000 Uiso 1.00
Zn559 Zn 0.97372 0.52521 0.15793 0.00000 Uiso 1.00
C560 C 0.18634 0.36631 0.03827 0.00000 Uiso 1.00
H561 H 0.19437 0.32784 0.06421 0.00000 Uiso 1.00
C562 C 0.16718 0.41384 0.86307 0.00000 Uiso 1.00
H563 H 0.20726 0.40470 0.85355 0.00000 Uiso 1.00
C564 C 0.22179 0.26454 0.92012 0.00000 Uiso 1.00
H565 H 0.19567 0.28186 0.89985 0.00000 Uiso 1.00
C566 C 0.09066 0.27439 0.04787 0.00000 Uiso 1.00
H567 H 0.11480 0.24670 0.02861 0.00000 Uiso 1.00
N568 N 0.17310 0.37996 0.99731 0.00000 Uiso 1.00
N569 N 0.13719 0.39406 0.91198 0.00000 Uiso 1.00
N570 N 0.21607 0.28543 0.95187 0.00000 Uiso 1.00
N571 N 0.10060 0.31831 0.03102 0.00000 Uiso 1.00
Zn572 Zn 0.15793 0.34316 0.97372 0.00000 Uiso 1.00
C573 C 0.18635 0.40909 0.36629 0.00000 Uiso 1.00
H574 H 0.19439 0.41360 0.32781 0.00000 Uiso 1.00
C575 C 0.16718 0.55591 0.41385 0.00000 Uiso 1.00
H576 H 0.20726 0.53449 0.40472 0.00000 Uiso 1.00
C577 C 0.22179 0.59357 0.26454 0.00000 Uiso 1.00
H578 H 0.19566 0.62264 0.28186 0.00000 Uiso 1.00
C579 C 0.09066 0.58707 0.27441 0.00000 Uiso 1.00
H580 H 0.11480 0.60989 0.24672 0.00000 Uiso 1.00
N581 N 0.17312 0.44962 0.37995 0.00000 Uiso 1.00
N582 N 0.13719 0.55675 0.39408 0.00000 Uiso 1.00
N583 N 0.21608 0.54665 0.28544 0.00000 Uiso 1.00
N584 N 0.10060 0.55007 0.31832 0.00000 Uiso 1.00
Zn585 Zn 0.15793 0.52521 0.34315 0.00000 Uiso 1.00
C586 C 0.03829 0.36629 0.40909 0.00000 Uiso 1.00
H587 H 0.06423 0.32782 0.41360 0.00000 Uiso 1.00
C588 C 0.86308 0.41384 0.55591 0.00000 Uiso 1.00
H589 H 0.85356 0.40471 0.53448 0.00000 Uiso 1.00
C590 C 0.92015 0.26453 0.59357 0.00000 Uiso 1.00
H591 H 0.89989 0.28185 0.62264 0.00000 Uiso 1.00
C592 C 0.04787 0.27442 0.58707 0.00000 Uiso 1.00
H593 H 0.02860 0.24672 0.60990 0.00000 Uiso 1.00
N594 N 0.99733 0.37994 0.44962 0.00000 Uiso 1.00
N595 N 0.91199 0.39407 0.55676 0.00000 Uiso 1.00
N596 N 0.95188 0.28543 0.54664 0.00000 Uiso 1.00
N597 N 0.03102 0.31833 0.55007 0.00000 Uiso 1.00
Zn598 Zn 0.97372 0.34314 0.52522 0.00000 Uiso 1.00
C599 C 0.36631 0.03827 0.18634 0.00000 Uiso 1.00
H600 H 0.32784 0.06420 0.19437 0.00000 Uiso 1.00
C601 C 0.41385 0.86306 0.16718 0.00000 Uiso 1.00
H602 H 0.40472 0.85354 0.20726 0.00000 Uiso 1.00
C603 C 0.26454 0.92012 0.22179 0.00000 Uiso 1.00
H604 H 0.28187 0.89985 0.19566 0.00000 Uiso 1.00
C605 C 0.27442 0.04785 0.09064 0.00000 Uiso 1.00
H606 H 0.24673 0.02859 0.11477 0.00000 Uiso 1.00
N607 N 0.37996 0.99731 0.17311 0.00000 Uiso 1.00
N608 N 0.39407 0.91197 0.13719 0.00000 Uiso 1.00
N609 N 0.28543 0.95186 0.21607 0.00000 Uiso 1.00
N610 N 0.31833 0.03100 0.10058 0.00000 Uiso 1.00
Zn611 Zn 0.34316 0.97372 0.15793 0.00000 Uiso 1.00
C612 C 0.40911 0.18635 0.03826 0.00000 Uiso 1.00
H613 H 0.41362 0.19438 0.06419 0.00000 Uiso 1.00
C614 C 0.55593 0.16717 0.86308 0.00000 Uiso 1.00
H615 H 0.53450 0.20725 0.85355 0.00000 Uiso 1.00
C616 C 0.59357 0.22177 0.92015 0.00000 Uiso 1.00
H617 H 0.62265 0.19563 0.89990 0.00000 Uiso 1.00
C618 C 0.58708 0.09066 0.04788 0.00000 Uiso 1.00
H619 H 0.60991 0.11479 0.02862 0.00000 Uiso 1.00
N620 N 0.44964 0.17312 0.99730 0.00000 Uiso 1.00
N621 N 0.55676 0.13718 0.91200 0.00000 Uiso 1.00
N622 N 0.54665 0.21606 0.95188 0.00000 Uiso 1.00
N623 N 0.55009 0.10060 0.03103 0.00000 Uiso 1.00
Zn624 Zn 0.52521 0.15793 0.97372 0.00000 Uiso 1.00
C625 C 0.97401 0.16548 0.43027 0.00000 Uiso 1.00
H626 H 0.94050 0.15418 0.45267 0.00000 Uiso 1.00
C627 C 0.16548 0.97401 0.43026 0.00000 Uiso 1.00
H628 H 0.15418 0.94050 0.45267 0.00000 Uiso 1.00
C629 C 0.43025 0.43025 0.97402 0.00000 Uiso 1.00
H630 H 0.45265 0.45265 0.94052 0.00000 Uiso 1.00
C631 C 0.43025 0.43025 0.16548 0.00000 Uiso 1.00
H632 H 0.45266 0.45266 0.15417 0.00000 Uiso 1.00
C633 C 0.43026 0.97400 0.16548 0.00000 Uiso 1.00
H634 H 0.45267 0.94050 0.15418 0.00000 Uiso 1.00
C635 C 0.43027 0.16548 0.97401 0.00000 Uiso 1.00
H636 H 0.45267 0.15418 0.94050 0.00000 Uiso 1.00
C637 C 0.97402 0.43025 0.43025 0.00000 Uiso 1.00
H638 H 0.94052 0.45265 0.45265 0.00000 Uiso 1.00
C639 C 0.16549 0.43025 0.43025 0.00000 Uiso 1.00
H640 H 0.15417 0.45266 0.45266 0.00000 Uiso 1.00
C641 C 0.16548 0.43026 0.97401 0.00000 Uiso 1.00
H642 H 0.15418 0.45267 0.94050 0.00000 Uiso 1.00
C643 C 0.97401 0.43026 0.16548 0.00000 Uiso 1.00
H644 H 0.94050 0.45267 0.15417 0.00000 Uiso 1.00
C645 C 0.43025 0.97401 0.43025 0.00000 Uiso 1.00
H646 H 0.45265 0.94050 0.45265 0.00000 Uiso 1.00
C647 C 0.43025 0.16547 0.43025 0.00000 Uiso 1.00
H648 H 0.45266 0.15416 0.45266 0.00000 Uiso 1.00
C649 C 0.02599 0.83453 0.56974 0.00000 Uiso 1.00
H650 H 0.05949 0.84583 0.54733 0.00000 Uiso 1.00
C651 C 0.83453 0.02599 0.56974 0.00000 Uiso 1.00
H652 H 0.84583 0.05949 0.54733 0.00000 Uiso 1.00
C653 C 0.56975 0.56975 0.83453 0.00000 Uiso 1.00
H654 H 0.54734 0.54734 0.84586 0.00000 Uiso 1.00
C655 C 0.56975 0.56975 0.02598 0.00000 Uiso 1.00
H656 H 0.54735 0.54735 0.05949 0.00000 Uiso 1.00
C657 C 0.56975 0.02598 0.56975 0.00000 Uiso 1.00
H658 H 0.54735 0.05949 0.54735 0.00000 Uiso 1.00
C659 C 0.56975 0.83453 0.56975 0.00000 Uiso 1.00
H660 H 0.54735 0.84585 0.54734 0.00000 Uiso 1.00
C661 C 0.02599 0.56974 0.83453 0.00000 Uiso 1.00
H662 H 0.05949 0.54733 0.84583 0.00000 Uiso 1.00
C663 C 0.83453 0.56974 0.02599 0.00000 Uiso 1.00
H664 H 0.84583 0.54733 0.05949 0.00000 Uiso 1.00
C665 C 0.83453 0.56975 0.56975 0.00000 Uiso 1.00
H666 H 0.84585 0.54734 0.54734 0.00000 Uiso 1.00
C667 C 0.02598 0.56975 0.56975 0.00000 Uiso 1.00
H668 H 0.05949 0.54735 0.54735 0.00000 Uiso 1.00
C669 C 0.56974 0.02598 0.83454 0.00000 Uiso 1.00
H670 H 0.54734 0.05948 0.84585 0.00000 Uiso 1.00
C671 C 0.56974 0.83454 0.02598 0.00000 Uiso 1.00
H672 H 0.54734 0.84584 0.05948 0.00000 Uiso 1.00
C673 C 0.90995 0.09006 0.58725 0.00000 Uiso 1.00
H674 H 0.94229 0.05771 0.59612 0.00000 Uiso 1.00
C675 C 0.09007 0.90993 0.41275 0.00000 Uiso 1.00
H676 H 0.05772 0.94227 0.40388 0.00000 Uiso 1.00
C677 C 0.58726 0.41275 0.90995 0.00000 Uiso 1.00
H678 H 0.59613 0.40387 0.94230 0.00000 Uiso 1.00
C679 C 0.41276 0.58724 0.09007 0.00000 Uiso 1.00
H680 H 0.40388 0.59612 0.05772 0.00000 Uiso 1.00
C681 C 0.58725 0.90994 0.09006 0.00000 Uiso 1.00
H682 H 0.59612 0.94229 0.05772 0.00000 Uiso 1.00
C683 C 0.41276 0.09007 0.90993 0.00000 Uiso 1.00
H684 H 0.40388 0.05772 0.94227 0.00000 Uiso 1.00
C685 C 0.90994 0.58725 0.41276 0.00000 Uiso 1.00
H686 H 0.94229 0.59613 0.40388 0.00000 Uiso 1.00
C687 C 0.09007 0.41275 0.58724 0.00000 Uiso 1.00
H688 H 0.05772 0.40388 0.59612 0.00000 Uiso 1.00
C689 C 0.09007 0.58725 0.90994 0.00000 Uiso 1.00
H690 H 0.05771 0.59612 0.94229 0.00000 Uiso 1.00
C691 C 0.90993 0.41275 0.09006 0.00000 Uiso 1.00
H692 H 0.94228 0.40388 0.05771 0.00000 Uiso 1.00
C693 C 0.41276 0.90993 0.58725 0.00000 Uiso 1.00
H694 H 0.40388 0.94228 0.59612 0.00000 Uiso 1.00
C695 C 0.58725 0.09006 0.41275 0.00000 Uiso 1.00
H696 H 0.59613 0.05771 0.40388 0.00000 Uiso 1.00
C697 C 0.09007 0.90994 0.58725 0.00000 Uiso 1.00
H698 H 0.05771 0.94229 0.59612 0.00000 Uiso 1.00
C699 C 0.90994 0.09006 0.41275 0.00000 Uiso 1.00
H700 H 0.94228 0.05771 0.40388 0.00000 Uiso 1.00
C701 C 0.41276 0.58725 0.90993 0.00000 Uiso 1.00
H702 H 0.40388 0.59612 0.94228 0.00000 Uiso 1.00
C703 C 0.58725 0.41275 0.09007 0.00000 Uiso 1.00
H704 H 0.59612 0.40388 0.05772 0.00000 Uiso 1.00
C705 C 0.41276 0.09007 0.58724 0.00000 Uiso 1.00
H706 H 0.40388 0.05772 0.59612 0.00000 Uiso 1.00
C707 C 0.58725 0.90994 0.41275 0.00000 Uiso 1.00
H708 H 0.59613 0.94230 0.40387 0.00000 Uiso 1.00
C709 C 0.09007 0.41275 0.90993 0.00000 Uiso 1.00
H710 H 0.05772 0.40388 0.94228 0.00000 Uiso 1.00
C711 C 0.90995 0.58725 0.09006 0.00000 Uiso 1.00
H712 H 0.94229 0.59612 0.05771 0.00000 Uiso 1.00
C713 C 0.90994 0.41276 0.58725 0.00000 Uiso 1.00
H714 H 0.94229 0.40388 0.59613 0.00000 Uiso 1.00
C715 C 0.09007 0.58724 0.41276 0.00000 Uiso 1.00
H716 H 0.05772 0.59612 0.40388 0.00000 Uiso 1.00
C717 C 0.58725 0.09006 0.90994 0.00000 Uiso 1.00
H718 H 0.59612 0.05771 0.94229 0.00000 Uiso 1.00
C719 C 0.41276 0.90992 0.09007 0.00000 Uiso 1.00
H720 H 0.40388 0.94227 0.05772 0.00000 Uiso 1.00
C721 C 0.97010 0.25504 0.51984 0.00000 Uiso 1.00
H722 H 0.99578 0.26158 0.48106 0.00000 Uiso 1.00
C723 C 0.25504 0.97010 0.25504 0.00000 Uiso 1.00
H724 H 0.26157 0.99580 0.26157 0.00000 Uiso 1.00
C725 C 0.51984 0.25504 0.97010 0.00000 Uiso 1.00
H726 H 0.48106 0.26158 0.99578 0.00000 Uiso 1.00
C727 C 0.25505 0.51984 0.25505 0.00000 Uiso 1.00
H728 H 0.26160 0.48106 0.26159 0.00000 Uiso 1.00
C729 C 0.51984 0.97009 0.25503 0.00000 Uiso 1.00
H730 H 0.48106 0.99577 0.26158 0.00000 Uiso 1.00
C731 C 0.25504 0.25503 0.97010 0.00000 Uiso 1.00
H732 H 0.26157 0.26157 0.99580 0.00000 Uiso 1.00
C733 C 0.97010 0.51984 0.25504 0.00000 Uiso 1.00
H734 H 0.99578 0.48106 0.26158 0.00000 Uiso 1.00
C735 C 0.25505 0.25504 0.51984 0.00000 Uiso 1.00
H736 H 0.26160 0.26159 0.48106 0.00000 Uiso 1.00
C737 C 0.25504 0.51983 0.97010 0.00000 Uiso 1.00
H738 H 0.26158 0.48106 0.99578 0.00000 Uiso 1.00
C739 C 0.97010 0.25504 0.25504 0.00000 Uiso 1.00
H740 H 0.99580 0.26157 0.26157 0.00000 Uiso 1.00
C741 C 0.25504 0.97010 0.51984 0.00000 Uiso 1.00
H742 H 0.26158 0.99578 0.48106 0.00000 Uiso 1.00
C743 C 0.51984 0.25505 0.25505 0.00000 Uiso 1.00
H744 H 0.48106 0.26159 0.26159 0.00000 Uiso 1.00
C745 C 0.02990 0.74497 0.74497 0.00000 Uiso 1.00
H746 H 0.00420 0.73843 0.73843 0.00000 Uiso 1.00
C747 C 0.74497 0.02989 0.48017 0.00000 Uiso 1.00
H748 H 0.73844 0.00420 0.51894 0.00000 Uiso 1.00
C749 C 0.48017 0.74495 0.74495 0.00000 Uiso 1.00
H750 H 0.51895 0.73841 0.73841 0.00000 Uiso 1.00
C751 C 0.74497 0.48017 0.02989 0.00000 Uiso 1.00
H752 H 0.73844 0.51894 0.00420 0.00000 Uiso 1.00
C753 C 0.48017 0.02988 0.74497 0.00000 Uiso 1.00
H754 H 0.51894 0.00419 0.73844 0.00000 Uiso 1.00
C755 C 0.74496 0.74495 0.48017 0.00000 Uiso 1.00
H756 H 0.73841 0.73841 0.51895 0.00000 Uiso 1.00
C757 C 0.02989 0.48017 0.74497 0.00000 Uiso 1.00
H758 H 0.00419 0.51894 0.73844 0.00000 Uiso 1.00
C759 C 0.74497 0.74496 0.02990 0.00000 Uiso 1.00
H760 H 0.73844 0.73843 0.00419 0.00000 Uiso 1.00
C761 C 0.74496 0.48017 0.74495 0.00000 Uiso 1.00
H762 H 0.73841 0.51895 0.73841 0.00000 Uiso 1.00
C763 C 0.02989 0.74497 0.48017 0.00000 Uiso 1.00
H764 H 0.00419 0.73844 0.51894 0.00000 Uiso 1.00
C765 C 0.74497 0.02990 0.74496 0.00000 Uiso 1.00
H766 H 0.73843 0.00420 0.73843 0.00000 Uiso 1.00
C767 C 0.48017 0.74497 0.02988 0.00000 Uiso 1.00
H768 H 0.51894 0.73844 0.00419 0.00000 Uiso 1.00
C769 C 0.06388 0.06387 0.52889 0.00000 Uiso 1.00
H770 H 0.06173 0.06173 0.49764 0.00000 Uiso 1.00
C771 C 0.06385 0.06385 0.34340 0.00000 Uiso 1.00
H772 H 0.06170 0.06170 0.37895 0.00000 Uiso 1.00
C773 C 0.52889 0.34341 0.06386 0.00000 Uiso 1.00
H774 H 0.49765 0.37895 0.06171 0.00000 Uiso 1.00
C775 C 0.34343 0.52890 0.06385 0.00000 Uiso 1.00
H776 H 0.37897 0.49765 0.06170 0.00000 Uiso 1.00
C777 C 0.52891 0.06386 0.06386 0.00000 Uiso 1.00
H778 H 0.49766 0.06172 0.06171 0.00000 Uiso 1.00
C779 C 0.34342 0.06384 0.06384 0.00000 Uiso 1.00
H780 H 0.37897 0.06168 0.06169 0.00000 Uiso 1.00
C781 C 0.06386 0.52889 0.34341 0.00000 Uiso 1.00
H782 H 0.06171 0.49764 0.37896 0.00000 Uiso 1.00
C783 C 0.06386 0.34341 0.52889 0.00000 Uiso 1.00
H784 H 0.06171 0.37895 0.49764 0.00000 Uiso 1.00
C785 C 0.06388 0.52889 0.06387 0.00000 Uiso 1.00
H786 H 0.06173 0.49764 0.06173 0.00000 Uiso 1.00
C787 C 0.06386 0.34340 0.06385 0.00000 Uiso 1.00
H788 H 0.06170 0.37895 0.06169 0.00000 Uiso 1.00
C789 C 0.34343 0.06384 0.52890 0.00000 Uiso 1.00
H790 H 0.37897 0.06170 0.49765 0.00000 Uiso 1.00
C791 C 0.52889 0.06385 0.34341 0.00000 Uiso 1.00
H792 H 0.49765 0.06170 0.37895 0.00000 Uiso 1.00
C793 C 0.93618 0.93618 0.65657 0.00000 Uiso 1.00
H794 H 0.93835 0.93835 0.62101 0.00000 Uiso 1.00
C795 C 0.93617 0.93616 0.47108 0.00000 Uiso 1.00
H796 H 0.93832 0.93831 0.50232 0.00000 Uiso 1.00
C797 C 0.47109 0.65657 0.93616 0.00000 Uiso 1.00
H798 H 0.50233 0.62102 0.93832 0.00000 Uiso 1.00
C799 C 0.65660 0.47110 0.93615 0.00000 Uiso 1.00
H800 H 0.62104 0.50233 0.93831 0.00000 Uiso 1.00
C801 C 0.47110 0.93616 0.65657 0.00000 Uiso 1.00
H802 H 0.50233 0.93832 0.62102 0.00000 Uiso 1.00
C803 C 0.65660 0.93615 0.47110 0.00000 Uiso 1.00
H804 H 0.62104 0.93831 0.50233 0.00000 Uiso 1.00
C805 C 0.93617 0.47108 0.93616 0.00000 Uiso 1.00
H806 H 0.93832 0.50232 0.93832 0.00000 Uiso 1.00
C807 C 0.93618 0.65657 0.93618 0.00000 Uiso 1.00
H808 H 0.93835 0.62101 0.93835 0.00000 Uiso 1.00
C809 C 0.93616 0.47109 0.65657 0.00000 Uiso 1.00
H810 H 0.93832 0.50233 0.62102 0.00000 Uiso 1.00
C811 C 0.93616 0.65657 0.47109 0.00000 Uiso 1.00
H812 H 0.93832 0.62102 0.50233 0.00000 Uiso 1.00
C813 C 0.65659 0.93618 0.93618 0.00000 Uiso 1.00
H814 H 0.62103 0.93834 0.93834 0.00000 Uiso 1.00
C815 C 0.47108 0.93616 0.93617 0.00000 Uiso 1.00
H816 H 0.50233 0.93832 0.93832 0.00000 Uiso 1.00
